data_1566014
loop_
_publ_author_name
'Niklas, J.E.'
'Hiti, E.A.'
'Wilkinson, G.R.'
'Mayhugh, J.T.'
'Gorden, J.D.'
'Gorden, A.E.V.'

_publ_section_title
;
 Steric control of mesocate and helicate formation: Bulky pyrrol-2-yl
 Schiff base complexes of Zn2+
;
_journal_name_full 'Inorganica Chimica Acta'
_journal_page_first 120653
_journal_paper_doi 10.1016/j.ica.2021.120653
_journal_volume 529
_journal_year 2022
_chemical_formula_moiety 'C76 H72 N8 O8 Zn2'
_chemical_formula_sum 'C76 H72 N8 O8 Zn2'
_chemical_formula_weight 1356.26
_space_group_crystal_system monoclinic
_space_group_IT_number 14
_space_group_name_Hall '-P 2ybc'
_space_group_name_H-M_alt 'P 1 21/c 1'
_symmetry_Int_Tables_number 14
_atom_sites_solution_primary direct
_cell_angle_alpha 90
_cell_angle_beta 96.318(1)
_cell_angle_gamma 90
_cell_formula_units_Z 4
_cell_length_a 21.6846(7)
_cell_length_b 14.7454(5)
_cell_length_c 20.9637(7)
_cell_measurement_reflns_used 9760
_cell_measurement_temperature 180(2)
_cell_measurement_theta_max 24.102
_cell_measurement_theta_min 2.341
_cell_volume 6662.4(4)
_computing_cell_refinement 'SAINT v8.34A (Bruker, 2013)'
_computing_data_reduction 'SAINT v8.34A (Bruker, 2013)'
_computing_molecular_graphics 'Olex2 (Dolomanov et al., 2009)'
_computing_publication_material 'Olex2 (Dolomanov et al., 2009)'
_computing_structure_refinement 'olex2.refine (Bourhis et al., 2015)'
_computing_structure_solution 'SIR2004 (Burla et al., 2007)'
_diffrn_ambient_temperature 180
_diffrn_measured_fraction_theta_full 0.9990
_diffrn_measured_fraction_theta_max 0.9990
_diffrn_measurement_device_type 'Bruker APEX CCD'
_diffrn_measurement_method '\f and \w scans'
_diffrn_radiation_type 'Mo K\a'
_diffrn_radiation_wavelength 0.71073
_diffrn_reflns_av_R_equivalents 0.0457
_diffrn_reflns_av_unetI/netI 0.0227
_diffrn_reflns_limit_h_max 26
_diffrn_reflns_limit_h_min -26
_diffrn_reflns_limit_k_max 18
_diffrn_reflns_limit_k_min -17
_diffrn_reflns_limit_l_max 25
_diffrn_reflns_limit_l_min -25
_diffrn_reflns_number 151840
_diffrn_reflns_theta_full 25.7271
_diffrn_reflns_theta_max 25.73
_diffrn_reflns_theta_min 0.94
_diffrn_standards_number 0
_exptl_absorpt_coefficient_mu 0.784
_exptl_absorpt_correction_T_max 0.7453
_exptl_absorpt_correction_T_min 0.6932
_exptl_absorpt_correction_type multi-scan
_exptl_crystal_colour 'clear orange'
_exptl_crystal_colour_lustre clear
_exptl_crystal_colour_primary orange
_exptl_crystal_density_diffrn 1.3520
_exptl_crystal_description block
_exptl_crystal_F_000 2835.5921
_exptl_crystal_size_max 0.2
_exptl_crystal_size_mid 0.2
_exptl_crystal_size_min 0.1
_refine_diff_density_max 0.5681
_refine_diff_density_min -0.5078
_refine_diff_density_rms 0.0893
_refine_ls_d_res_high 0.8187
_refine_ls_d_res_low 21.5529
_refine_ls_goodness_of_fit_ref 1.1202
_refine_ls_hydrogen_treatment constr
_refine_ls_matrix_type full
_refine_ls_number_constraints 120
_refine_ls_number_parameters 855
_refine_ls_number_reflns 12681
_refine_ls_number_restraints 0
_refine_ls_restrained_S_all 1.1202
_refine_ls_R_factor_all 0.0529
_refine_ls_R_factor_gt 0.0397
_refine_ls_shift/su_max 0.0001
_refine_ls_shift/su_mean 0.0000
_refine_ls_structure_factor_coef Fsqd
_refine_ls_weighting_details 'w=1/[\s^2^(Fo^2^)+(0.0480P)^2^+6.9884P] where P=(Fo^2^+2Fc^2^)/3'
_refine_ls_weighting_scheme calc
_refine_ls_wR_factor_gt 0.0912
_refine_ls_wR_factor_ref 0.1070
_reflns_Friedel_coverage 0.0
_reflns_limit_h_max 26
_reflns_limit_h_min -26
_reflns_limit_k_max 18
_reflns_limit_k_min 0
_reflns_limit_l_max 25
_reflns_limit_l_min 0
_reflns_number_gt 10668
_reflns_number_total 12681
_reflns_threshold_expression I>=2u(I)
_cod_data_source_file ICA-2022-529-120653.cif
_cod_data_source_block Zn2X2
_cod_original_sg_symbol_H-M 'P 21/c'
_cod_database_code 1566014
_olex2_refinement_description
;
1. Fixed Uiso
 At 1.2 times of:
  All C(H) groups, All C(H,H) groups
 At 1.5 times of:
  All C(H,H,H) groups
2.a Secondary CH2 refined with riding coordinates:
 C14(H14a,H14b), C7(H7a,H7b), C32(H32a,H32b), C28(H28a,H28b), C52(H52a,H52b),
 C45(H45a,H45b), C66(H66a,H66b), C70(H70a,H70b)
2.b Aromatic/amide H refined with riding coordinates:
 C16(H16), C5(H5), C4(H4), C3(H3), C2(H2), C1(H1), C23(H23), C38(H38),
 C37(H37), C36(H36), C35(H35), C34(H34), C54(H54), C39(H39), C40(H40), C41(H41),
  C42(H42), C43(H43), C56(H56), C57(H57), C58(H58), C59(H59), C61(H61),
 C76(H76), C75(H75), C74(H74), C73(H73), C72(H72), C21(H21), C20(H20), C19(H19),
  C18(H18)
2.c Idealised Me refined as rotating group:
 C15(H15a,H15b,H15c), C13(H13a,H13b,H13c), C30(H30a,H30b,H30c), C29(H29a,H29b,
 H29c), C53(H53a,H53b,H53c), C51(H51a,H51b,H51c), C68(H68a,H68b,H68c), C67(H67a,
 H67b,H67c)
;

loop_
_space_group_symop_id
_space_group_symop_operation_xyz
1 x,y,z
2 -x,y+1/2,-z+1/2
3 -x,-y,-z
4 x,-y-1/2,z-1/2

loop_
_atom_site_label
_atom_site_type_symbol
_atom_site_fract_x
_atom_site_fract_y
_atom_site_fract_z
_atom_site_U_iso_or_equiv
_atom_site_adp_type
_atom_site_occupancy
_atom_site_refinement_flags_posn
Zn1 Zn 0.273183(12) 0.808769(19) 0.429674(13) 0.01946(8) Uani 1.000000 .
Zn2 Zn 0.244844(12) 1.054002(19) 0.437957(12) 0.01832(8) Uani 1.000000 .
O1 O 0.22364(9) 0.65333(13) 0.34069(9) 0.0333(4) Uani 1.000000 .
O2 O 0.24064(10) 0.61848(16) 0.23911(10) 0.0466(6) Uani 1.000000 .
O3 O 0.04087(9) 1.18500(17) 0.39575(11) 0.0509(6) Uani 1.000000 .
O4 O 0.14115(8) 1.17184(14) 0.37852(9) 0.0333(4) Uani 1.000000 .
O5 O 0.36864(8) 0.69397(13) 0.51152(9) 0.0318(4) Uani 1.000000 .
O6 O 0.36011(9) 0.60107(16) 0.59565(11) 0.0462(6) Uani 1.000000 .
O7 O 0.32189(10) 1.20739(15) 0.49878(10) 0.0417(5) Uani 1.000000 .
O8 O 0.41354(12) 1.2662(2) 0.48021(13) 0.0685(8) Uani 1.000000 .
N2 N 0.35167(9) 0.89078(13) 0.45009(9) 0.0190(4) Uani 1.000000 .
N1 N 0.30983(9) 0.78248(14) 0.35057(10) 0.0207(4) Uani 1.000000 .
N3 N 0.27469(9) 0.98759(13) 0.52347(9) 0.0191(4) Uani 1.000000 .
N4 N 0.16886(9) 1.06695(13) 0.47985(9) 0.0195(4) Uani 1.000000 .
N7 N 0.22728(9) 0.98590(13) 0.35140(9) 0.0189(4) Uani 1.000000 .
N6 N 0.18036(9) 0.84496(13) 0.41885(9) 0.0179(4) Uani 1.000000 .
N5 N 0.24990(9) 0.74390(14) 0.50498(9) 0.0198(4) Uani 1.000000 .
N8 N 0.31339(9) 1.10501(14) 0.39589(9) 0.0193(4) Uani 1.000000 .
C16 C 0.38506(11) 0.88372(16) 0.40220(12) 0.0206(5) Uani 1.000000 .
H16 H 0.42337(11) 0.91523(16) 0.40322(12) 0.0248(6) Uiso 1.000000 R
C12 C 0.36400(11) 0.82891(16) 0.34869(12) 0.0211(5) Uani 1.000000 .
C9 C 0.30235(11) 0.73121(17) 0.29673(12) 0.0235(5) Uani 1.000000 .
C10 C 0.35203(12) 0.74377(18) 0.25956(12) 0.0259(6) Uani 1.000000 .
C11 C 0.39165(12) 0.80599(17) 0.29287(12) 0.0238(5) Uani 1.000000 .
C14 C 0.45534(12) 0.83521(19) 0.27874(13) 0.0295(6) Uani 1.000000 .
H14a H 0.45819(12) 0.83005(19) 0.23207(13) 0.0353(7) Uiso 1.000000 R
H14b H 0.46184(12) 0.89961(19) 0.29103(13) 0.0353(7) Uiso 1.000000 R
C15 C 0.50615(13) 0.7774(2) 0.31513(16) 0.0393(7) Uani 1.000000 .
H15a H 0.5064(7) 0.7876(11) 0.36136(16) 0.0589(11) Uiso 1.000000 GR
H15b H 0.4981(6) 0.7132(2) 0.3055(8) 0.0589(11) Uiso 1.000000 GR
H15c H 0.54653(17) 0.7945(10) 0.3019(8) 0.0589(11) Uiso 1.000000 GR
C13 C 0.36241(15) 0.6960(2) 0.19851(14) 0.0386(7) Uani 1.000000 .
H13a H 0.3934(7) 0.7292(8) 0.1770(5) 0.0579(11) Uiso 1.000000 GR
H13b H 0.3774(9) 0.6343(5) 0.20837(16) 0.0579(11) Uiso 1.000000 GR
H13c H 0.3233(3) 0.6932(13) 0.1703(4) 0.0579(11) Uiso 1.000000 GR
C8 C 0.25275(12) 0.66326(18) 0.28671(13) 0.0274(6) Uani 1.000000 .
C7 C 0.18372(13) 0.5746(2) 0.34395(16) 0.0392(7) Uani 1.000000 .
H7a H 0.19081(13) 0.5320(2) 0.30899(16) 0.0470(9) Uiso 1.000000 R
H7b H 0.19466(13) 0.5430(2) 0.38532(16) 0.0470(9) Uiso 1.000000 R
C6 C 0.11606(12) 0.60082(18) 0.33799(14) 0.0303(6) Uani 1.000000 .
C5 C 0.08506(14) 0.6261(2) 0.27943(14) 0.0366(7) Uani 1.000000 .
H5 H 0.10706(14) 0.6295(2) 0.24274(14) 0.0439(8) Uiso 1.000000 R
C4 C 0.02259(15) 0.6463(2) 0.27374(16) 0.0443(8) Uani 1.000000 .
H4 H 0.00170(15) 0.6631(2) 0.23324(16) 0.0532(9) Uiso 1.000000 R
C3 C -0.00952(14) 0.6422(2) 0.32700(17) 0.0461(8) Uani 1.000000 .
H3 H -0.05250(14) 0.6564(2) 0.32312(17) 0.0554(10) Uiso 1.000000 R
C2 C 0.02054(15) 0.6177(2) 0.38562(17) 0.0486(8) Uani 1.000000 .
H2 H -0.00161(15) 0.6149(2) 0.42224(17) 0.0583(10) Uiso 1.000000 R
C1 C 0.08349(14) 0.5968(2) 0.39119(15) 0.0419(7) Uani 1.000000 .
H1 H 0.10424(14) 0.5798(2) 0.43169(15) 0.0502(9) Uiso 1.000000 R
C17 C 0.37716(11) 0.93105(16) 0.50836(11) 0.0200(5) Uani 1.000000 .
C22 C 0.33723(11) 0.97321(16) 0.54761(11) 0.0198(5) Uani 1.000000 .
C24 C 0.17225(11) 1.02358(16) 0.53775(11) 0.0203(5) Uani 1.000000 .
C23 C 0.23046(11) 0.98518(16) 0.56084(11) 0.0206(5) Uani 1.000000 .
H23 H 0.23701(11) 0.95851(16) 0.60229(11) 0.0247(6) Uiso 1.000000 R
C25 C 0.11556(12) 1.03238(17) 0.56477(12) 0.0244(5) Uani 1.000000 .
C26 C 0.07658(11) 1.08275(18) 0.52068(13) 0.0261(6) Uani 1.000000 .
C30 C 0.01143(13) 1.1136(2) 0.52794(16) 0.0387(7) Uani 1.000000 .
H30a H -0.0062(4) 1.0751(10) 0.5595(8) 0.0581(11) Uiso 1.000000 GR
H30b H 0.01222(17) 1.1767(5) 0.5425(10) 0.0581(11) Uiso 1.000000 GR
H30c H -0.0141(3) 1.1088(14) 0.4865(3) 0.0581(11) Uiso 1.000000 GR
C27 C 0.11101(11) 1.10226(17) 0.46918(12) 0.0234(5) Uani 1.000000 .
C31 C 0.09221(12) 1.15632(19) 0.41210(13) 0.0293(6) Uani 1.000000 .
C32 C 0.12999(15) 1.2300(3) 0.32323(16) 0.0472(8) Uani 1.000000 .
H32a H 0.11143(15) 1.1948(3) 0.28573(16) 0.0566(10) Uiso 1.000000 R
H32b H 0.10090(15) 1.2792(3) 0.33179(16) 0.0566(10) Uiso 1.000000 R
C33 C 0.19100(14) 1.2693(2) 0.30985(14) 0.0379(7) Uani 1.000000 .
C38 C 0.21148(18) 1.2586(2) 0.25020(17) 0.0504(9) Uani 1.000000 .
H38 H 0.18754(18) 1.2245(2) 0.21795(17) 0.0605(10) Uiso 1.000000 R
C37 C 0.2665(2) 1.2973(3) 0.2375(2) 0.0656(11) Uani 1.000000 .
H37 H 0.2797(2) 1.2912(3) 0.1959(2) 0.0787(14) Uiso 1.000000 R
C36 C 0.30226(18) 1.3441(3) 0.2833(2) 0.0656(12) Uani 1.000000 .
H36 H 0.34038(18) 1.3699(3) 0.2739(2) 0.0787(14) Uiso 1.000000 R
C35 C 0.28334(18) 1.3541(3) 0.3433(2) 0.0636(11) Uani 1.000000 .
H35 H 0.30855(18) 1.3864(3) 0.3756(2) 0.0764(13) Uiso 1.000000 R
C34 C 0.22741(17) 1.3171(2) 0.35668(17) 0.0518(9) Uani 1.000000 .
H34 H 0.21409(17) 1.3246(2) 0.39803(17) 0.0622(11) Uiso 1.000000 R
C28 C 0.10180(13) 0.9984(2) 0.62917(13) 0.0321(6) Uani 1.000000 .
H28a H 0.05825(13) 0.9772(2) 0.62606(13) 0.0386(8) Uiso 1.000000 R
H28b H 0.12900(13) 0.9460(2) 0.64176(13) 0.0386(8) Uiso 1.000000 R
C29 C 0.11172(17) 1.0714(2) 0.68072(15) 0.0465(8) Uani 1.000000 .
H29a H 0.1557(2) 1.0882(11) 0.6870(8) 0.0698(12) Uiso 1.000000 GR
H29b H 0.0868(8) 1.1249(6) 0.6672(5) 0.0698(12) Uiso 1.000000 GR
H29c H 0.0990(10) 1.0481(6) 0.7211(3) 0.0698(12) Uiso 1.000000 GR
C60 C 0.17053(11) 0.94559(16) 0.32716(11) 0.0196(5) Uani 1.000000 .
C55 C 0.14419(11) 0.87938(16) 0.36372(11) 0.0195(5) Uani 1.000000 .
C54 C 0.15395(11) 0.81408(16) 0.46754(11) 0.0202(5) Uani 1.000000 .
H54 H 0.11121(11) 0.82506(16) 0.47064(11) 0.0242(6) Uiso 1.000000 R
C50 C 0.19035(11) 0.76366(17) 0.51588(11) 0.0203(5) Uani 1.000000 .
C47 C 0.27416(11) 0.69163(17) 0.55459(12) 0.0223(5) Uani 1.000000 .
C48 C 0.22998(12) 0.67656(18) 0.59821(12) 0.0249(5) Uani 1.000000 .
C49 C 0.17650(12) 0.72298(17) 0.57359(12) 0.0237(5) Uani 1.000000 .
C52 C 0.11546(12) 0.7280(2) 0.60184(13) 0.0309(6) Uani 1.000000 .
H52a H 0.12370(12) 0.7284(2) 0.64924(13) 0.0371(7) Uiso 1.000000 R
H52b H 0.09460(12) 0.7858(2) 0.58852(13) 0.0371(7) Uiso 1.000000 R
C53 C 0.07221(14) 0.6499(2) 0.58146(17) 0.0466(8) Uani 1.000000 .
H53a H 0.0618(9) 0.6512(10) 0.5348(2) 0.0700(12) Uiso 1.000000 GR
H53b H 0.0927(4) 0.5924(3) 0.5940(10) 0.0700(12) Uiso 1.000000 GR
H53c H 0.0342(5) 0.6556(9) 0.6024(9) 0.0700(12) Uiso 1.000000 GR
C51 C 0.23845(14) 0.6218(2) 0.65864(13) 0.0355(7) Uani 1.000000 .
H51a H 0.2113(7) 0.6455(9) 0.6891(4) 0.0533(10) Uiso 1.000000 GR
H51b H 0.2279(9) 0.5583(3) 0.64882(19) 0.0533(10) Uiso 1.000000 GR
H51c H 0.2818(3) 0.6258(11) 0.6776(5) 0.0533(10) Uiso 1.000000 GR
C46 C 0.33765(12) 0.65663(18) 0.55760(12) 0.0264(6) Uani 1.000000 .
C45 C 0.43142(12) 0.6635(2) 0.50669(14) 0.0347(7) Uani 1.000000 .
H45a H 0.45903(12) 0.7169(2) 0.50596(14) 0.0417(8) Uiso 1.000000 R
H45b H 0.44591(12) 0.6269(2) 0.54502(14) 0.0417(8) Uiso 1.000000 R
C44 C 0.43577(12) 0.60765(18) 0.44735(13) 0.0281(6) Uani 1.000000 .
C39 C 0.49378(13) 0.57353(19) 0.43597(14) 0.0332(6) Uani 1.000000 .
H39 H 0.52908(13) 0.58504(19) 0.46590(14) 0.0398(8) Uiso 1.000000 R
C40 C 0.50003(15) 0.5232(2) 0.38150(16) 0.0402(7) Uani 1.000000 .
H40 H 0.53947(15) 0.4995(2) 0.37453(16) 0.0482(9) Uiso 1.000000 R
C41 C 0.44919(16) 0.5071(2) 0.33697(16) 0.0446(8) Uani 1.000000 .
H41 H 0.45357(16) 0.4724(2) 0.29957(16) 0.0535(9) Uiso 1.000000 R
C42 C 0.39199(16) 0.5421(2) 0.34740(17) 0.0446(8) Uani 1.000000 .
H42 H 0.35714(16) 0.5325(2) 0.31650(17) 0.0535(9) Uiso 1.000000 R
C43 C 0.38521(13) 0.5909(2) 0.40274(15) 0.0360(7) Uani 1.000000 .
H43 H 0.34545(13) 0.6131(2) 0.41006(15) 0.0432(8) Uiso 1.000000 R
C56 C 0.08614(11) 0.84421(18) 0.34179(13) 0.0247(5) Uani 1.000000 .
H56 H 0.06841(11) 0.79810(18) 0.36564(13) 0.0296(7) Uiso 1.000000 R
C57 C 0.05404(12) 0.87598(19) 0.28540(13) 0.0303(6) Uani 1.000000 .
H57 H 0.01416(12) 0.85218(19) 0.27126(13) 0.0364(7) Uiso 1.000000 R
C58 C 0.07949(12) 0.94178(19) 0.24969(13) 0.0304(6) Uani 1.000000 .
H58 H 0.05732(12) 0.96311(19) 0.21099(13) 0.0365(7) Uiso 1.000000 R
C59 C 0.13762(12) 0.97676(18) 0.27047(12) 0.0251(5) Uani 1.000000 .
H59 H 0.15515(12) 1.02226(18) 0.24592(12) 0.0301(7) Uiso 1.000000 R
C61 C 0.26951(11) 1.00566(16) 0.31420(11) 0.0199(5) Uani 1.000000 .
H61 H 0.26785(11) 0.98088(16) 0.27221(11) 0.0239(6) Uiso 1.000000 R
C62 C 0.31825(11) 1.06526(16) 0.33788(11) 0.0191(5) Uani 1.000000 .
C65 C 0.36257(11) 1.16120(17) 0.40703(12) 0.0219(5) Uani 1.000000 .
C64 C 0.39936(11) 1.15900(18) 0.35527(12) 0.0249(6) Uani 1.000000 .
C68 C 0.45460(13) 1.2182(2) 0.34776(15) 0.0395(7) Uani 1.000000 .
H68a H 0.4783(6) 1.1925(8) 0.3149(7) 0.0592(11) Uiso 1.000000 GR
H68b H 0.44043(14) 1.2793(4) 0.3348(10) 0.0592(11) Uiso 1.000000 GR
H68c H 0.4811(5) 1.2215(12) 0.3887(3) 0.0592(11) Uiso 1.000000 GR
C63 C 0.37155(11) 1.09628(18) 0.31148(12) 0.0242(5) Uani 1.000000 .
C66 C 0.39149(13) 1.0655(2) 0.24820(13) 0.0328(7) Uani 1.000000 .
H66a H 0.43649(13) 1.0770(2) 0.24841(13) 0.0394(8) Uiso 1.000000 R
H66b H 0.38483(13) 0.9992(2) 0.24399(13) 0.0394(8) Uiso 1.000000 R
C67 C 0.35735(15) 1.1119(2) 0.19056(13) 0.0411(8) Uani 1.000000 .
H67a H 0.31263(16) 1.1022(13) 0.1905(6) 0.0616(11) Uiso 1.000000 GR
H67b H 0.3663(8) 1.1770(3) 0.1925(6) 0.0616(11) Uiso 1.000000 GR
H67c H 0.3710(8) 1.0865(11) 0.15124(13) 0.0616(11) Uiso 1.000000 GR
C69 C 0.37048(13) 1.2172(2) 0.46453(14) 0.0319(6) Uani 1.000000 .
C70 C 0.32006(16) 1.2638(3) 0.55568(16) 0.0539(10) Uani 1.000000 .
H70a H 0.32289(16) 1.2252(3) 0.59456(16) 0.0647(12) Uiso 1.000000 R
H70b H 0.35561(16) 1.3063(3) 0.55980(16) 0.0647(12) Uiso 1.000000 R
C71 C 0.26048(15) 1.3155(2) 0.54932(14) 0.0394(7) Uani 1.000000 .
C76 C 0.20500(17) 1.2718(2) 0.55575(17) 0.0499(9) Uani 1.000000 .
H76 H 0.20523(17) 1.2089(2) 0.56557(17) 0.0599(10) Uiso 1.000000 R
C75 C 0.14939(19) 1.3181(3) 0.5481(2) 0.0658(11) Uani 1.000000 .
H75 H 0.11168(19) 1.2871(3) 0.5524(2) 0.0790(14) Uiso 1.000000 R
C74 C 0.1487(2) 1.4091(3) 0.5343(2) 0.0703(12) Uani 1.000000 .
H74 H 0.1104(2) 1.4410(3) 0.5290(2) 0.0844(14) Uiso 1.000000 R
C73 C 0.2025(2) 1.4537(3) 0.52826(19) 0.0668(12) Uani 1.000000 .
H73 H 0.2018(2) 1.5168(3) 0.51912(19) 0.0802(14) Uiso 1.000000 R
C72 C 0.25871(18) 1.4073(2) 0.53536(15) 0.0516(9) Uani 1.000000 .
H72 H 0.29613(18) 1.4388(2) 0.53060(15) 0.0619(11) Uiso 1.000000 R
C21 C 0.36130(12) 1.00902(18) 0.60671(12) 0.0269(6) Uani 1.000000 .
H21 H 0.33426(12) 1.03771(18) 0.63319(12) 0.0323(7) Uiso 1.000000 R
C20 C 0.42405(13) 1.0034(2) 0.62730(13) 0.0329(6) Uani 1.000000 .
H20 H 0.43991(13) 1.0275(2) 0.66782(13) 0.0395(8) Uiso 1.000000 R
C19 C 0.46349(12) 0.96234(19) 0.58858(14) 0.0314(6) Uani 1.000000 .
H19 H 0.50670(12) 0.95935(19) 0.60221(14) 0.0377(8) Uiso 1.000000 R
C18 C 0.44039(11) 0.92561(18) 0.53007(13) 0.0263(6) Uani 1.000000 .
H18 H 0.46781(11) 0.89632(18) 0.50431(13) 0.0315(7) Uiso 1.000000 R

loop_
_atom_site_aniso_label
_atom_site_aniso_U_11
_atom_site_aniso_U_22
_atom_site_aniso_U_33
_atom_site_aniso_U_12
_atom_site_aniso_U_13
_atom_site_aniso_U_23
Zn1 0.01401(14) 0.02362(15) 0.02157(15) 0.00104(11) 0.00561(10) 0.00181(11)
Zn2 0.01636(14) 0.02390(15) 0.01557(14) -0.00022(11) 0.00572(10) -0.00030(11)
O1 0.0275(10) 0.0375(11) 0.0365(11) -0.0076(8) 0.0102(8) -0.0052(9)
O2 0.0492(13) 0.0516(14) 0.0395(12) -0.0163(11) 0.0077(10) -0.0172(11)
O3 0.0249(11) 0.0713(17) 0.0557(14) 0.0150(11) 0.0015(10) 0.0167(12)
O4 0.0260(10) 0.0410(11) 0.0333(11) 0.0081(9) 0.0042(8) 0.0139(9)
O5 0.0213(9) 0.0376(11) 0.0380(11) 0.0092(8) 0.0093(8) 0.0117(9)
O6 0.0323(11) 0.0533(14) 0.0530(14) 0.0145(10) 0.0055(10) 0.0278(11)
O7 0.0396(12) 0.0539(14) 0.0327(11) -0.0125(10) 0.0094(9) -0.0239(10)
O8 0.0562(16) 0.086(2) 0.0648(17) -0.0442(15) 0.0141(13) -0.0362(15)
N2 0.0149(10) 0.0197(10) 0.0229(11) 0.0015(8) 0.0037(8) 0.0005(8)
N1 0.0181(10) 0.0221(11) 0.0231(11) 0.0033(8) 0.0070(8) 0.0003(9)
N3 0.0202(10) 0.0210(10) 0.0163(10) 0.0020(8) 0.0034(8) 0.0007(8)
N4 0.0166(10) 0.0231(11) 0.0197(10) 0.0019(8) 0.0062(8) -0.0012(8)
N7 0.0205(10) 0.0204(10) 0.0162(10) 0.0005(8) 0.0042(8) -0.0007(8)
N6 0.0150(9) 0.0191(10) 0.0199(10) 0.0011(8) 0.0034(8) 0.0006(8)
N5 0.0164(10) 0.0219(11) 0.0213(10) 0.0014(8) 0.0036(8) 0.0029(8)
N8 0.0178(10) 0.0219(11) 0.0188(10) -0.0009(8) 0.0047(8) 0.0008(8)
C16 0.0147(11) 0.0186(12) 0.0295(13) 0.0011(9) 0.0068(10) 0.0030(10)
C12 0.0191(12) 0.0192(12) 0.0264(13) 0.0030(10) 0.0088(10) 0.0025(10)
C9 0.0219(13) 0.0257(13) 0.0231(13) 0.0049(10) 0.0029(10) 0.0002(10)
C10 0.0268(13) 0.0281(14) 0.0235(13) 0.0079(11) 0.0060(10) 0.0012(11)
C11 0.0242(13) 0.0224(13) 0.0263(13) 0.0067(10) 0.0090(10) 0.0031(10)
C14 0.0267(14) 0.0305(14) 0.0339(15) 0.0024(11) 0.0155(11) 0.0005(12)
C15 0.0258(15) 0.0423(17) 0.0513(19) 0.0071(13) 0.0119(13) -0.0003(15)
C13 0.0443(18) 0.0436(18) 0.0299(15) 0.0036(14) 0.0132(13) -0.0083(13)
C8 0.0240(13) 0.0271(14) 0.0309(15) 0.0028(11) 0.0025(11) -0.0029(12)
C7 0.0316(16) 0.0349(17) 0.0516(19) -0.0029(13) 0.0072(14) 0.0067(14)
C6 0.0275(14) 0.0247(14) 0.0390(16) -0.0067(11) 0.0045(12) -0.0028(12)
C5 0.0401(17) 0.0345(16) 0.0352(16) -0.0031(13) 0.0040(13) -0.0101(13)
C4 0.0431(18) 0.0409(18) 0.0451(19) -0.0013(15) -0.0121(15) -0.0117(15)
C3 0.0237(15) 0.0467(19) 0.067(2) -0.0065(14) 0.0000(15) -0.0116(17)
C2 0.0366(18) 0.055(2) 0.056(2) -0.0055(16) 0.0167(16) -0.0007(17)
C1 0.0387(17) 0.0481(19) 0.0388(17) -0.0052(15) 0.0042(14) 0.0052(14)
C17 0.0211(12) 0.0180(12) 0.0210(12) -0.0009(10) 0.0035(10) 0.0052(10)
C22 0.0194(12) 0.0210(12) 0.0194(12) -0.0017(10) 0.0035(9) 0.0055(10)
C24 0.0220(12) 0.0202(12) 0.0201(12) -0.0023(10) 0.0090(10) -0.0021(10)
C23 0.0267(13) 0.0204(12) 0.0155(11) -0.0023(10) 0.0064(10) -0.0001(9)
C25 0.0244(13) 0.0230(13) 0.0279(13) -0.0041(10) 0.0120(11) -0.0056(11)
C26 0.0192(13) 0.0273(14) 0.0336(14) -0.0015(11) 0.0108(11) -0.0070(11)
C30 0.0230(14) 0.0438(18) 0.0515(19) 0.0031(13) 0.0142(13) -0.0061(15)
C27 0.0174(12) 0.0251(13) 0.0283(13) 0.0003(10) 0.0051(10) -0.0059(11)
C31 0.0201(13) 0.0325(15) 0.0353(15) 0.0033(11) 0.0026(11) -0.0019(12)
C32 0.0395(18) 0.059(2) 0.0406(18) 0.0022(16) -0.0057(14) 0.0250(16)
C33 0.0375(16) 0.0370(17) 0.0380(17) 0.0082(13) -0.0016(13) 0.0188(13)
C38 0.065(2) 0.0382(18) 0.050(2) 0.0058(17) 0.0138(17) 0.0037(15)
C37 0.074(3) 0.050(2) 0.080(3) 0.011(2) 0.042(2) 0.005(2)
C36 0.045(2) 0.055(2) 0.100(3) 0.0086(19) 0.024(2) 0.026(2)
C35 0.056(2) 0.056(2) 0.074(3) -0.0150(19) -0.016(2) 0.022(2)
C34 0.059(2) 0.057(2) 0.0384(19) -0.0062(18) -0.0005(16) 0.0141(16)
C28 0.0316(15) 0.0346(16) 0.0339(15) -0.0048(12) 0.0204(12) -0.0012(12)
C29 0.065(2) 0.0457(19) 0.0320(16) -0.0030(16) 0.0189(15) -0.0048(14)
C60 0.0191(12) 0.0209(12) 0.0194(12) 0.0028(10) 0.0041(9) -0.0055(10)
C55 0.0178(12) 0.0211(12) 0.0200(12) 0.0040(10) 0.0037(9) -0.0031(10)
C54 0.0131(11) 0.0231(13) 0.0252(13) 0.0016(10) 0.0058(9) -0.0039(10)
C50 0.0164(12) 0.0233(13) 0.0221(12) 0.0000(10) 0.0053(9) 0.0011(10)
C47 0.0228(13) 0.0194(12) 0.0244(13) -0.0016(10) 0.0015(10) 0.0020(10)
C48 0.0258(13) 0.0265(14) 0.0228(13) -0.0032(11) 0.0044(10) 0.0025(11)
C49 0.0251(13) 0.0237(13) 0.0229(13) -0.0023(11) 0.0051(10) 0.0008(10)
C52 0.0304(14) 0.0356(16) 0.0290(14) 0.0018(12) 0.0138(12) 0.0048(12)
C53 0.0323(17) 0.056(2) 0.055(2) -0.0087(15) 0.0177(15) -0.0023(17)
C51 0.0367(16) 0.0426(17) 0.0272(14) -0.0024(13) 0.0033(12) 0.0120(13)
C46 0.0242(13) 0.0265(14) 0.0276(14) 0.0005(11) -0.0006(11) 0.0035(11)
C45 0.0179(13) 0.0427(17) 0.0435(17) 0.0057(12) 0.0030(12) 0.0056(14)
C44 0.0235(13) 0.0239(14) 0.0375(15) 0.0034(11) 0.0052(11) 0.0114(12)
C39 0.0228(14) 0.0351(16) 0.0428(17) 0.0032(12) 0.0082(12) 0.0128(13)
C40 0.0384(17) 0.0338(16) 0.0517(19) 0.0110(13) 0.0202(15) 0.0116(14)
C41 0.056(2) 0.0324(17) 0.0456(19) 0.0104(15) 0.0086(16) 0.0011(14)
C42 0.0442(19) 0.0346(17) 0.053(2) 0.0070(14) -0.0050(15) -0.0016(15)
C43 0.0280(15) 0.0306(15) 0.0484(18) 0.0082(12) -0.0003(13) 0.0036(13)
C56 0.0174(12) 0.0244(13) 0.0326(14) 0.0004(10) 0.0046(10) -0.0015(11)
C57 0.0184(13) 0.0331(15) 0.0373(15) 0.0022(11) -0.0062(11) -0.0032(12)
C58 0.0294(14) 0.0328(15) 0.0268(14) 0.0061(12) -0.0074(11) -0.0006(12)
C59 0.0275(14) 0.0244(13) 0.0233(13) 0.0034(11) 0.0027(10) 0.0007(10)
C61 0.0242(13) 0.0227(13) 0.0134(11) 0.0035(10) 0.0044(9) 0.0005(9)
C62 0.0189(12) 0.0247(13) 0.0141(11) 0.0042(10) 0.0043(9) 0.0037(9)
C65 0.0183(12) 0.0245(13) 0.0223(12) -0.0017(10) 0.0002(10) 0.0042(10)
C64 0.0173(12) 0.0314(14) 0.0262(13) -0.0006(11) 0.0034(10) 0.0107(11)
C68 0.0254(15) 0.0518(19) 0.0418(17) -0.0092(14) 0.0064(13) 0.0127(15)
C63 0.0195(12) 0.0334(14) 0.0205(12) 0.0067(11) 0.0060(10) 0.0102(11)
C66 0.0297(14) 0.0463(18) 0.0249(14) 0.0075(13) 0.0141(11) 0.0081(12)
C67 0.0445(18) 0.057(2) 0.0231(14) 0.0096(15) 0.0087(13) 0.0062(14)
C69 0.0283(14) 0.0336(15) 0.0333(15) -0.0070(12) 0.0018(12) -0.0025(12)
C70 0.053(2) 0.072(3) 0.0361(18) -0.0013(18) 0.0016(15) -0.0304(17)
C71 0.0509(19) 0.0410(18) 0.0265(15) -0.0052(15) 0.0054(13) -0.0166(13)
C76 0.058(2) 0.0342(18) 0.060(2) -0.0019(16) 0.0183(17) -0.0134(16)
C75 0.054(2) 0.053(2) 0.094(3) -0.0064(19) 0.024(2) -0.024(2)
C74 0.062(3) 0.050(2) 0.096(3) 0.009(2) -0.002(2) -0.027(2)
C73 0.100(3) 0.035(2) 0.060(2) 0.002(2) -0.015(2) -0.0052(17)
C72 0.069(2) 0.050(2) 0.0345(17) -0.0228(19) -0.0017(16) -0.0069(15)
C21 0.0306(14) 0.0291(14) 0.0214(13) -0.0033(11) 0.0042(11) 0.0013(11)
C20 0.0358(16) 0.0359(16) 0.0246(14) -0.0085(13) -0.0077(12) 0.0039(12)
C19 0.0205(13) 0.0322(15) 0.0391(16) -0.0075(11) -0.0076(11) 0.0095(12)
C18 0.0177(12) 0.0267(14) 0.0341(15) 0.0002(10) 0.0016(11) 0.0052(11)

loop_
_atom_type_symbol
_atom_type_scat_dispersion_real
_atom_type_scat_dispersion_imag
_atom_type_scat_Cromer_Mann_a1
_atom_type_scat_Cromer_Mann_a2
_atom_type_scat_Cromer_Mann_a3
_atom_type_scat_Cromer_Mann_a4
_atom_type_scat_Cromer_Mann_b1
_atom_type_scat_Cromer_Mann_b2
_atom_type_scat_Cromer_Mann_b3
_atom_type_scat_Cromer_Mann_b4
_atom_type_scat_Cromer_Mann_c
_atom_type_scat_source
_atom_type_scat_dispersion_source
H 0.00000 0.00000 0.49300 0.32291 0.14019 0.04081 10.51090 26.12570 3.14236 57.79970 0.0030380000826 'International Tables Volume C Table 6.1.1.4 (pp. 500-502)' 'Henke, Gullikson and Davis, At. Data and Nucl. Data Tables, 1993, 54, 2'
C 0.00347 0.00161 2.31000 1.02000 1.58860 0.86500 20.84390 10.20750 0.56870 51.65120 0.215599998832 'International Tables Volume C Table 6.1.1.4 (pp. 500-502)' 'Henke, Gullikson and Davis, At. Data and Nucl. Data Tables, 1993, 54, 2'
Zn 0.31207 1.46666 14.07430 7.03180 5.16520 2.41000 3.26550 0.23330 10.31630 58.70970 1.30410003662 'International Tables Volume C Table 6.1.1.4 (pp. 500-502)' 'Henke, Gullikson and Davis, At. Data and Nucl. Data Tables, 1993, 54, 2'
O 0.01158 0.00611 3.04850 2.28680 1.54630 0.86700 13.27710 5.70110 0.32390 32.90890 0.250800013542 'International Tables Volume C Table 6.1.1.4 (pp. 500-502)' 'Henke, Gullikson and Davis, At. Data and Nucl. Data Tables, 1993, 54, 2'
N 0.00653 0.00323 12.21260 3.13220 2.01250 1.16630 0.00570 9.89330 28.99750 0.58260 -11.5290002823 'International Tables Volume C Table 6.1.1.4 (pp. 500-502)' 'Henke, Gullikson and Davis, At. Data and Nucl. Data Tables, 1993, 54, 2'

loop_
_geom_angle_atom_site_label_1
_geom_angle_atom_site_label_2
_geom_angle_atom_site_label_3
_geom_angle
_geom_angle_site_symmetry_1
_geom_angle_site_symmetry_3
N1 Zn1 N2 83.73(8) . .
N6 Zn1 N2 129.21(8) . .
N6 Zn1 N1 116.05(8) . .
N5 Zn1 N2 113.16(8) . .
N5 Zn1 N1 138.73(8) . .
N5 Zn1 N6 83.14(8) . .
N4 Zn2 N3 81.78(8) . .
N7 Zn2 N3 122.39(8) . .
N7 Zn2 N4 110.91(8) . .
N8 Zn2 N3 112.86(8) . .
N8 Zn2 N4 151.75(8) . .
N8 Zn2 N7 82.38(8) . .
C7 O1 C8 117.2(2) . .
C32 O4 C31 116.5(2) . .
C45 O5 C46 117.9(2) . .
C70 O7 C69 117.9(2) . .
C16 N2 Zn1 107.71(16) . .
C17 N2 Zn1 130.58(15) . .
C17 N2 C16 120.0(2) . .
C12 N1 Zn1 110.90(16) . .
C9 N1 Zn1 142.72(17) . .
C9 N1 C12 106.3(2) . .
C22 N3 Zn2 125.11(15) . .
C23 N3 Zn2 110.53(16) . .
C23 N3 C22 121.5(2) . .
C24 N4 Zn2 112.74(15) . .
C27 N4 Zn2 140.61(17) . .
C27 N4 C24 106.56(19) . .
C60 N7 Zn2 126.08(15) . .
C61 N7 Zn2 110.07(16) . .
C61 N7 C60 121.5(2) . .
C55 N6 Zn1 128.73(15) . .
C54 N6 Zn1 109.22(15) . .
C54 N6 C55 120.7(2) . .
C50 N5 Zn1 111.26(15) . .
C47 N5 Zn1 141.67(17) . .
C47 N5 C50 106.7(2) . .
C62 N8 Zn2 111.89(15) . .
C65 N8 Zn2 141.38(17) . .
C65 N8 C62 106.31(19) . .
H16 C16 N2 120.11(14) . .
C12 C16 N2 119.8(2) . .
C12 C16 H16 120.11(13) . .
C16 C12 N1 117.8(2) . .
C11 C12 N1 110.4(2) . .
C11 C12 C16 131.5(2) . .
C10 C9 N1 111.0(2) . .
C8 C9 N1 121.3(2) . .
C8 C9 C10 127.1(2) . .
C11 C10 C9 106.1(2) . .
C13 C10 C9 127.3(3) . .
C13 C10 C11 126.6(2) . .
C10 C11 C12 106.2(2) . .
C14 C11 C12 125.2(2) . .
C14 C11 C10 128.2(2) . .
H14a C14 C11 109.30(15) . .
H14b C14 C11 109.30(14) . .
H14b C14 H14a 108.0 . .
C15 C14 C11 111.6(2) . .
C15 C14 H14a 109.30(15) . .
C15 C14 H14b 109.30(16) . .
H15a C15 C14 109.5 . .
H15b C15 C14 109.5 . .
H15b C15 H15a 109.5 . .
H15c C15 C14 109.5 . .
H15c C15 H15a 109.5 . .
H15c C15 H15b 109.5 . .
H13a C13 C10 109.5 . .
H13b C13 C10 109.5 . .
H13b C13 H13a 109.5 . .
H13c C13 C10 109.5 . .
H13c C13 H13a 109.5 . .
H13c C13 H13b 109.5 . .
O2 C8 O1 123.5(3) . .
C9 C8 O1 110.7(2) . .
C9 C8 O2 125.7(3) . .
H7a C7 O1 109.28(15) . .
H7b C7 O1 109.28(15) . .
H7b C7 H7a 107.9 . .
C6 C7 O1 111.7(2) . .
C6 C7 H7a 109.28(17) . .
C6 C7 H7b 109.28(16) . .
C5 C6 C7 121.0(3) . .
C1 C6 C7 120.0(3) . .
C1 C6 C5 119.0(3) . .
H5 C5 C6 119.62(17) . .
C4 C5 C6 120.8(3) . .
C4 C5 H5 119.62(19) . .
H4 C4 C5 120.06(19) . .
C3 C4 C5 119.9(3) . .
C3 C4 H4 120.06(19) . .
H3 C3 C4 119.90(19) . .
C2 C3 C4 120.2(3) . .
C2 C3 H3 119.90(19) . .
H2 C2 C3 120.09(19) . .
C1 C2 C3 119.8(3) . .
C1 C2 H2 120.1(2) . .
C2 C1 C6 120.4(3) . .
H1 C1 C6 119.82(18) . .
H1 C1 C2 119.8(2) . .
C22 C17 N2 119.0(2) . .
C18 C17 N2 122.2(2) . .
C18 C17 C22 118.7(2) . .
C17 C22 N3 119.1(2) . .
C21 C22 N3 120.9(2) . .
C21 C22 C17 119.6(2) . .
C23 C24 N4 116.7(2) . .
C25 C24 N4 110.4(2) . .
C25 C24 C23 132.8(2) . .
C24 C23 N3 118.0(2) . .
H23 C23 N3 121.00(14) . .
H23 C23 C24 121.00(13) . .
C26 C25 C24 105.9(2) . .
C28 C25 C24 126.7(2) . .
C28 C25 C26 127.4(2) . .
C30 C26 C25 126.8(2) . .
C27 C26 C25 106.4(2) . .
C27 C26 C30 126.7(3) . .
H30a C30 C26 109.5 . .
H30b C30 C26 109.5 . .
H30b C30 H30a 109.5 . .
H30c C30 C26 109.5 . .
H30c C30 H30a 109.5 . .
H30c C30 H30b 109.5 . .
C26 C27 N4 110.8(2) . .
C31 C27 N4 121.1(2) . .
C31 C27 C26 128.1(2) . .
O4 C31 O3 123.0(3) . .
C27 C31 O3 126.3(3) . .
C27 C31 O4 110.7(2) . .
H32a C32 O4 110.13(17) . .
H32b C32 O4 110.13(17) . .
H32b C32 H32a 108.4 . .
C33 C32 O4 107.9(2) . .
C33 C32 H32a 110.13(19) . .
C33 C32 H32b 110.13(19) . .
C38 C33 C32 120.2(3) . .
C34 C33 C32 120.7(3) . .
C34 C33 C38 119.0(3) . .
H38 C38 C33 120.0(2) . .
C37 C38 C33 120.0(4) . .
C37 C38 H38 120.0(3) . .
H37 C37 C38 119.5(3) . .
C36 C37 C38 121.0(4) . .
C36 C37 H37 119.5(2) . .
H36 C36 C37 120.0(2) . .
C35 C36 C37 119.9(4) . .
C35 C36 H36 120.0(2) . .
H35 C35 C36 120.0(2) . .
C34 C35 C36 119.9(4) . .
C34 C35 H35 120.0(2) . .
C35 C34 C33 120.1(4) . .
H34 C34 C33 120.0(2) . .
H34 C34 C35 120.0(2) . .
H28a C28 C25 109.20(15) . .
H28b C28 C25 109.20(15) . .
H28b C28 H28a 107.9 . .
C29 C28 C25 112.0(2) . .
C29 C28 H28a 109.20(17) . .
C29 C28 H28b 109.20(18) . .
H29a C29 C28 109.5 . .
H29b C29 C28 109.5 . .
H29b C29 H29a 109.5 . .
H29c C29 C28 109.5 . .
H29c C29 H29a 109.5 . .
H29c C29 H29b 109.5 . .
C55 C60 N7 119.2(2) . .
C59 C60 N7 120.8(2) . .
C59 C60 C55 119.6(2) . .
C60 C55 N6 118.2(2) . .
C56 C55 N6 122.4(2) . .
C56 C55 C60 119.2(2) . .
H54 C54 N6 120.59(13) . .
C50 C54 N6 118.8(2) . .
C50 C54 H54 120.59(13) . .
C54 C50 N5 116.9(2) . .
C49 C50 N5 110.3(2) . .
C49 C50 C54 132.7(2) . .
C48 C47 N5 110.7(2) . .
C46 C47 N5 121.2(2) . .
C46 C47 C48 128.1(2) . .
C49 C48 C47 106.2(2) . .
C51 C48 C47 127.2(2) . .
C51 C48 C49 126.7(2) . .
C48 C49 C50 106.2(2) . .
C52 C49 C50 126.4(2) . .
C52 C49 C48 127.4(2) . .
H52a C52 C49 108.94(14) . .
H52b C52 C49 108.94(15) . .
H52b C52 H52a 107.8 . .
C53 C52 C49 113.2(2) . .
C53 C52 H52a 108.94(17) . .
C53 C52 H52b 108.94(18) . .
H53a C53 C52 109.5 . .
H53b C53 C52 109.5 . .
H53b C53 H53a 109.5 . .
H53c C53 C52 109.5 . .
H53c C53 H53a 109.5 . .
H53c C53 H53b 109.5 . .
H51a C51 C48 109.5 . .
H51b C51 C48 109.5 . .
H51b C51 H51a 109.5 . .
H51c C51 C48 109.5 . .
H51c C51 H51a 109.5 . .
H51c C51 H51b 109.5 . .
O6 C46 O5 123.5(2) . .
C47 C46 O5 111.3(2) . .
C47 C46 O6 125.2(2) . .
H45a C45 O5 109.23(15) . .
H45b C45 O5 109.23(14) . .
H45b C45 H45a 107.9 . .
C44 C45 O5 111.9(2) . .
C44 C45 H45a 109.23(15) . .
C44 C45 H45b 109.23(15) . .
C39 C44 C45 118.5(2) . .
C43 C44 C45 122.7(2) . .
C43 C44 C39 118.8(3) . .
H39 C39 C44 119.80(18) . .
C40 C39 C44 120.4(3) . .
C40 C39 H39 119.80(18) . .
H40 C40 C39 119.79(18) . .
C41 C40 C39 120.4(3) . .
C41 C40 H40 119.79(19) . .
H41 C41 C40 120.28(19) . .
C42 C41 C40 119.4(3) . .
C42 C41 H41 120.3(2) . .
H42 C42 C41 119.8(2) . .
C43 C42 C41 120.3(3) . .
C43 C42 H42 119.83(18) . .
C42 C43 C44 120.6(3) . .
H43 C43 C44 119.69(17) . .
H43 C43 C42 119.69(18) . .
H56 C56 C55 119.77(15) . .
C57 C56 C55 120.5(2) . .
C57 C56 H56 119.77(16) . .
H57 C57 C56 119.73(16) . .
C58 C57 C56 120.5(2) . .
C58 C57 H57 119.73(15) . .
H58 C58 C57 120.13(15) . .
C59 C58 C57 119.7(2) . .
C59 C58 H58 120.13(16) . .
C58 C59 C60 120.5(2) . .
H59 C59 C60 119.77(15) . .
H59 C59 C58 119.77(16) . .
H61 C61 N7 120.82(14) . .
C62 C61 N7 118.4(2) . .
C62 C61 H61 120.82(13) . .
C61 C62 N8 116.7(2) . .
C63 C62 N8 110.9(2) . .
C63 C62 C61 132.3(2) . .
C64 C65 N8 110.7(2) . .
C69 C65 N8 120.7(2) . .
C69 C65 C64 128.5(2) . .
C68 C64 C65 126.1(3) . .
C63 C64 C65 106.3(2) . .
C63 C64 C68 127.5(2) . .
H68a C68 C64 109.5 . .
H68b C68 C64 109.5 . .
H68b C68 H68a 109.5 . .
H68c C68 C64 109.5 . .
H68c C68 H68a 109.5 . .
H68c C68 H68b 109.5 . .
C64 C63 C62 105.7(2) . .
C66 C63 C62 125.0(2) . .
C66 C63 C64 129.3(2) . .
H66a C66 C63 108.79(15) . .
H66b C66 C63 108.79(15) . .
H66b C66 H66a 107.7 . .
C67 C66 C63 113.8(2) . .
C67 C66 H66a 108.79(16) . .
C67 C66 H66b 108.79(18) . .
H67a C67 C66 109.5 . .
H67b C67 C66 109.5 . .
H67b C67 H67a 109.5 . .
H67c C67 C66 109.5 . .
H67c C67 H67a 109.5 . .
H67c C67 H67b 109.5 . .
O8 C69 O7 123.4(3) . .
C65 C69 O7 110.7(2) . .
C65 C69 O8 125.9(3) . .
H70a C70 O7 109.97(19) . .
H70b C70 O7 109.97(17) . .
H70b C70 H70a 108.3 . .
C71 C70 O7 108.6(2) . .
C71 C70 H70a 109.97(19) . .
C71 C70 H70b 110.0(2) . .
C76 C71 C70 120.4(3) . .
C72 C71 C70 121.5(3) . .
C72 C71 C76 118.1(3) . .
H76 C76 C71 119.5(2) . .
C75 C76 C71 121.0(3) . .
C75 C76 H76 119.5(2) . .
H75 C75 C76 120.1(2) . .
C74 C75 C76 119.8(4) . .
C74 C75 H75 120.1(3) . .
H74 C74 C75 119.9(3) . .
C73 C74 C75 120.3(4) . .
C73 C74 H74 119.9(2) . .
H73 C73 C74 119.9(2) . .
C72 C73 C74 120.2(4) . .
C72 C73 H73 119.9(2) . .
C73 C72 C71 120.5(3) . .
H72 C72 C71 119.8(2) . .
H72 C72 C73 119.8(2) . .
H21 C21 C22 119.56(15) . .
C20 C21 C22 120.9(2) . .
C20 C21 H21 119.56(16) . .
H20 C20 C21 120.20(16) . .
C19 C20 C21 119.6(3) . .
C19 C20 H20 120.20(16) . .
H19 C19 C20 119.83(16) . .
C18 C19 C20 120.3(2) . .
C18 C19 H19 119.83(16) . .
C19 C18 C17 120.8(2) . .
H18 C18 C17 119.59(15) . .
H18 C18 C19 119.59(16) . .

loop_
_geom_bond_atom_site_label_1
_geom_bond_atom_site_label_2
_geom_bond_distance
_geom_bond_site_symmetry_2
Zn1 N2 2.0933(19) .
Zn1 N1 1.955(2) .
Zn1 N6 2.0706(19) .
Zn1 N5 1.959(2) .
Zn2 N3 2.0823(19) .
Zn2 N4 1.9599(19) .
Zn2 N7 2.0721(19) .
Zn2 N8 1.9599(19) .
O1 C8 1.363(3) .
O1 C7 1.454(3) .
O2 C8 1.201(3) .
O3 C31 1.205(3) .
O4 C31 1.356(3) .
O4 C32 1.441(3) .
O5 C46 1.353(3) .
O5 C45 1.447(3) .
O6 C46 1.208(3) .
O7 C69 1.346(3) .
O7 C70 1.458(3) .
O8 C69 1.198(3) .
N2 C16 1.305(3) .
N2 C17 1.415(3) .
N1 C12 1.364(3) .
N1 C9 1.353(3) .
N3 C22 1.410(3) .
N3 C23 1.304(3) .
N4 C24 1.367(3) .
N4 C27 1.354(3) .
N7 C60 1.410(3) .
N7 C61 1.300(3) .
N6 C55 1.417(3) .
N6 C54 1.306(3) .
N5 C50 1.367(3) .
N5 C47 1.353(3) .
N8 C62 1.364(3) .
N8 C65 1.350(3) .
C16 H16 0.9500 .
C16 C12 1.417(4) .
C12 C11 1.413(3) .
C9 C10 1.410(4) .
C9 C8 1.468(4) .
C10 C11 1.391(4) .
C10 C13 1.500(4) .
C11 C14 1.507(3) .
C14 H14a 0.9900 .
C14 H14b 0.9900 .
C14 C15 1.528(4) .
C15 H15a 0.9800 .
C15 H15b 0.9800 .
C15 H15c 0.9800 .
C13 H13a 0.9800 .
C13 H13b 0.9800 .
C13 H13c 0.9800 .
C7 H7a 0.9900 .
C7 H7b 0.9900 .
C7 C6 1.509(4) .
C6 C5 1.384(4) .
C6 C1 1.385(4) .
C5 H5 0.9500 .
C5 C4 1.380(4) .
C4 H4 0.9500 .
C4 C3 1.381(5) .
C3 H3 0.9500 .
C3 C2 1.375(5) .
C2 H2 0.9500 .
C2 C1 1.391(4) .
C1 H1 0.9500 .
C17 C22 1.404(3) .
C17 C18 1.399(3) .
C22 C21 1.394(4) .
C24 C23 1.419(3) .
C24 C25 1.415(3) .
C23 H23 0.9500 .
C25 C26 1.396(4) .
C25 C28 1.501(4) .
C26 C30 1.508(4) .
C26 C27 1.408(4) .
C30 H30a 0.9800 .
C30 H30b 0.9800 .
C30 H30c 0.9800 .
C27 C31 1.458(4) .
C32 H32a 0.9900 .
C32 H32b 0.9900 .
C32 C33 1.499(4) .
C33 C38 1.381(4) .
C33 C34 1.383(5) .
C38 H38 0.9500 .
C38 C37 1.375(5) .
C37 H37 0.9500 .
C37 C36 1.354(6) .
C36 H36 0.9500 .
C36 C35 1.374(6) .
C35 H35 0.9500 .
C35 C34 1.386(5) .
C34 H34 0.9500 .
C28 H28a 0.9900 .
C28 H28b 0.9900 .
C28 C29 1.524(4) .
C29 H29a 0.9800 .
C29 H29b 0.9800 .
C29 H29c 0.9800 .
C60 C55 1.401(3) .
C60 C59 1.395(3) .
C55 C56 1.392(3) .
C54 H54 0.9500 .
C54 C50 1.424(3) .
C50 C49 1.412(3) .
C47 C48 1.413(3) .
C47 C46 1.465(4) .
C48 C49 1.396(4) .
C48 C51 1.496(4) .
C49 C52 1.510(3) .
C52 H52a 0.9900 .
C52 H52b 0.9900 .
C52 C53 1.517(4) .
C53 H53a 0.9800 .
C53 H53b 0.9800 .
C53 H53c 0.9800 .
C51 H51a 0.9800 .
C51 H51b 0.9800 .
C51 H51c 0.9800 .
C45 H45a 0.9900 .
C45 H45b 0.9900 .
C45 C44 1.504(4) .
C44 C39 1.400(4) .
C44 C43 1.383(4) .
C39 H39 0.9500 .
C39 C40 1.381(4) .
C40 H40 0.9500 .
C40 C41 1.384(5) .
C41 H41 0.9500 .
C41 C42 1.382(5) .
C42 H42 0.9500 .
C42 C43 1.387(5) .
C43 H43 0.9500 .
C56 H56 0.9500 .
C56 C57 1.386(4) .
C57 H57 0.9500 .
C57 C58 1.377(4) .
C58 H58 0.9500 .
C58 C59 1.387(4) .
C59 H59 0.9500 .
C61 H61 0.9500 .
C61 C62 1.421(3) .
C62 C63 1.412(3) .
C65 C64 1.416(3) .
C65 C69 1.456(4) .
C64 C68 1.504(4) .
C64 C63 1.393(4) .
C68 H68a 0.9800 .
C68 H68b 0.9800 .
C68 H68c 0.9800 .
C63 C66 1.510(4) .
C66 H66a 0.9900 .
C66 H66b 0.9900 .
C66 C67 1.510(4) .
C67 H67a 0.9800 .
C67 H67b 0.9800 .
C67 H67c 0.9800 .
C70 H70a 0.9900 .
C70 H70b 0.9900 .
C70 C71 1.494(5) .
C71 C76 1.385(5) .
C71 C72 1.384(5) .
C76 H76 0.9500 .
C76 C75 1.380(5) .
C75 H75 0.9500 .
C75 C74 1.372(6) .
C74 H74 0.9500 .
C74 C73 1.358(6) .
C73 H73 0.9500 .
C73 C72 1.391(6) .
C72 H72 0.9500 .
C21 H21 0.9500 .
C21 C20 1.384(4) .
C20 H20 0.9500 .
C20 C19 1.382(4) .
C19 H19 0.9500 .
C19 C18 1.383(4) .
C18 H18 0.9500 .
